data_7028222
loop_
_publ_author_name
'Langer, Jens'
'G\"orls, Helmar'

_publ_section_title
;
 Synthesis, characterization and reactivity of potassium and barium
 complexes containing phosphane-borane stabilized methanides.
;
_journal_issue 2
_journal_name_full 'Dalton transactions (Cambridge, England : 2003)'
_journal_page_first 458
_journal_page_last 468
_journal_paper_doi 10.1039/c3dt52257a
_journal_volume 43
_journal_year 2014
_chemical_formula_moiety 'C68 H100 B4 K2 N6 P4, 2(C7 H8)'
_chemical_formula_sum 'C41 H58 B2 K N3 P2'
_chemical_formula_weight 715.56
_space_group_IT_number 2
_symmetry_cell_setting triclinic
_symmetry_space_group_name_Hall '-P 1'
_symmetry_space_group_name_H-M 'P -1'
_atom_sites_solution_hydrogens geom
_atom_sites_solution_primary direct
_atom_sites_solution_secondary difmap
_audit_creation_method SHELXL-97
_cell_angle_alpha 60.252(1)
_cell_angle_beta 83.734(1)
_cell_angle_gamma 68.442(1)
_cell_formula_units_Z 2
_cell_length_a 12.7824(3)
_cell_length_b 14.3194(3)
_cell_length_c 14.3310(3)
_cell_measurement_reflns_used 14339
_cell_measurement_temperature 133(2)
_cell_measurement_theta_max 27.56
_cell_measurement_theta_min 2.91
_cell_volume 2109.38(8)
_computing_cell_refinement DENZO
_computing_data_collection COLLECT
_computing_data_reduction DENZO
_computing_molecular_graphics SHELXTL/PC
_computing_publication_material SHELXL-97
_computing_structure_refinement 'SHELXL-97 (Sheldrick, 2008)'
_computing_structure_solution 'SHELXS-97 (Sheldrick, 2008)'
_diffrn_ambient_temperature 133(2)
_diffrn_measured_fraction_theta_full 0.970
_diffrn_measured_fraction_theta_max 0.970
_diffrn_measurement_device_type KappaCCD
_diffrn_measurement_method 'phi- + omega-scan'
_diffrn_radiation_monochromator graphite
_diffrn_radiation_source 'fine-focus sealed tube'
_diffrn_radiation_type MoK\a
_diffrn_radiation_wavelength 0.71073
_diffrn_reflns_av_R_equivalents 0.0267
_diffrn_reflns_av_sigmaI/netI 0.0394
_diffrn_reflns_limit_h_max 16
_diffrn_reflns_limit_h_min -16
_diffrn_reflns_limit_k_max 18
_diffrn_reflns_limit_k_min -18
_diffrn_reflns_limit_l_max 18
_diffrn_reflns_limit_l_min -18
_diffrn_reflns_number 14339
_diffrn_reflns_theta_full 27.56
_diffrn_reflns_theta_max 27.56
_diffrn_reflns_theta_min 2.91
_exptl_absorpt_coefficient_mu 0.232
_exptl_absorpt_correction_type none
_exptl_crystal_colour colourless
_exptl_crystal_density_diffrn 1.127
_exptl_crystal_density_method 'not measured'
_exptl_crystal_description prism
_exptl_crystal_F_000 768
_exptl_crystal_size_max 0.06
_exptl_crystal_size_mid 0.06
_exptl_crystal_size_min 0.05
_refine_diff_density_max 1.035
_refine_diff_density_min -0.485
_refine_diff_density_rms 0.065
_refine_ls_extinction_method none
_refine_ls_goodness_of_fit_ref 1.072
_refine_ls_hydrogen_treatment mixed
_refine_ls_matrix_type full
_refine_ls_number_parameters 587
_refine_ls_number_reflns 9475
_refine_ls_number_restraints 0
_refine_ls_restrained_S_all 1.072
_refine_ls_R_factor_all 0.0717
_refine_ls_R_factor_gt 0.0589
_refine_ls_shift/su_max 0.000
_refine_ls_shift/su_mean 0.000
_refine_ls_structure_factor_coef Fsqd
_refine_ls_weighting_details 'calc w=1/[\s^2^(Fo^2^)+(0.0213P)^2^+3.8416P] where P=(Fo^2^+2Fc^2^)/3'
_refine_ls_weighting_scheme calc
_refine_ls_wR_factor_gt 0.1219
_refine_ls_wR_factor_ref 0.1316
_reflns_number_gt 8114
_reflns_number_total 9475
_reflns_threshold_expression >2sigma(I)
_cod_data_source_file c3dt52257a.txt
_cod_data_source_block FO4951
_cod_database_code 7028222

loop_
_symmetry_equiv_pos_as_xyz
'x, y, z'
'-x, -y, -z'

loop_
_atom_site_label
_atom_site_type_symbol
_atom_site_fract_x
_atom_site_fract_y
_atom_site_fract_z
_atom_site_U_iso_or_equiv
_atom_site_adp_type
_atom_site_occupancy
_atom_site_symmetry_multiplicity
_atom_site_calc_flag
_atom_site_refinement_flags
K1 K 0.39873(4) 0.38151(4) 0.03185(4) 0.02180(12) Uani 1 1 d .
B1 B 0.4502(2) 0.4443(3) 0.1911(2) 0.0265(6) Uani 1 1 d .
H1B1 H 0.496(3) 0.355(3) 0.207(3) 0.051(10) Uiso 1 1 d .
H2B1 H 0.482(3) 0.503(3) 0.120(3) 0.039(8) Uiso 1 1 d .
H3B1 H 0.355(3) 0.469(3) 0.179(2) 0.041(9) Uiso 1 1 d .
B2 B 0.7630(2) 0.4069(2) 0.1777(2) 0.0250(5) Uani 1 1 d .
H1B2 H 0.851(3) 0.360(3) 0.173(3) 0.042(9) Uiso 1 1 d .
H2B2 H 0.703(2) 0.394(2) 0.139(2) 0.024(7) Uiso 1 1 d .
H3B2 H 0.749(2) 0.501(2) 0.146(2) 0.027(7) Uiso 1 1 d .
P1 P 0.47621(5) 0.45433(5) 0.31526(5) 0.01859(13) Uani 1 1 d .
P2 P 0.73836(5) 0.34417(5) 0.32923(4) 0.01774(12) Uani 1 1 d .
N1 N 0.22136(19) 0.3072(2) 0.14567(19) 0.0324(5) Uani 1 1 d .
N2 N 0.36540(19) 0.1994(2) 0.0171(2) 0.0349(5) Uani 1 1 d .
N3 N 0.58913(19) 0.16826(19) 0.11180(19) 0.0318(5) Uani 1 1 d .
C1 C 0.61168(19) 0.4036(2) 0.37052(19) 0.0219(5) Uani 1 1 d .
H1 H 0.617(3) 0.389(3) 0.442(3) 0.043(9) Uiso 1 1 d .
C2 C 0.4029(2) 0.6037(2) 0.28567(18) 0.0223(5) Uani 1 1 d .
C3 C 0.2922(2) 0.6656(2) 0.2362(2) 0.0303(5) Uani 1 1 d .
H3 H 0.252(3) 0.626(3) 0.220(2) 0.035(8) Uiso 1 1 d .
C4 C 0.2382(2) 0.7795(2) 0.2117(2) 0.0380(7) Uani 1 1 d .
H4 H 0.165(3) 0.822(3) 0.177(3) 0.042(9) Uiso 1 1 d .
C5 C 0.2922(3) 0.8327(2) 0.2372(3) 0.0422(7) Uani 1 1 d .
H5 H 0.255(3) 0.909(3) 0.223(3) 0.044(9) Uiso 1 1 d .
C6 C 0.4003(3) 0.7727(3) 0.2872(3) 0.0424(7) Uani 1 1 d .
H6 H 0.438(3) 0.806(3) 0.306(3) 0.056(10) Uiso 1 1 d .
C7 C 0.4561(2) 0.6584(2) 0.3104(2) 0.0314(6) Uani 1 1 d .
H7 H 0.528(3) 0.615(3) 0.345(2) 0.034(8) Uiso 1 1 d .
C8 C 0.39800(19) 0.3784(2) 0.42352(18) 0.0214(4) Uani 1 1 d .
C9 C 0.4079(2) 0.2683(2) 0.4472(2) 0.0286(5) Uani 1 1 d .
H9 H 0.448(2) 0.238(3) 0.403(2) 0.031(8) Uiso 1 1 d .
C10 C 0.3590(2) 0.2034(2) 0.5347(2) 0.0345(6) Uani 1 1 d .
H10 H 0.368(3) 0.128(3) 0.549(3) 0.042(9) Uiso 1 1 d .
C11 C 0.3002(2) 0.2469(3) 0.6002(2) 0.0356(6) Uani 1 1 d .
H11 H 0.265(3) 0.199(3) 0.660(3) 0.065(11) Uiso 1 1 d .
C12 C 0.2889(2) 0.3561(2) 0.5771(2) 0.0330(6) Uani 1 1 d .
H12 H 0.248(2) 0.388(2) 0.620(2) 0.027(7) Uiso 1 1 d .
C13 C 0.3367(2) 0.4222(2) 0.4888(2) 0.0263(5) Uani 1 1 d .
H13 H 0.330(2) 0.495(3) 0.475(2) 0.031(8) Uiso 1 1 d .
C14 C 0.7807(2) 0.18666(19) 0.39103(18) 0.0221(5) Uani 1 1 d .
C15 C 0.8791(3) 0.1222(2) 0.3671(2) 0.0352(6) Uani 1 1 d .
H15 H 0.926(3) 0.158(3) 0.322(3) 0.040(9) Uiso 1 1 d .
C16 C 0.9094(3) 0.0036(3) 0.4121(3) 0.0471(8) Uani 1 1 d .
H16 H 0.977(4) -0.035(4) 0.393(3) 0.074(13) Uiso 1 1 d .
C17 C 0.8418(3) -0.0517(3) 0.4817(2) 0.0460(8) Uani 1 1 d .
H17 H 0.862(3) -0.131(3) 0.507(3) 0.049(10) Uiso 1 1 d .
C18 C 0.7445(3) 0.0115(3) 0.5070(3) 0.0450(8) Uani 1 1 d .
H18 H 0.698(3) -0.028(3) 0.554(3) 0.062(11) Uiso 1 1 d .
C19 C 0.7139(3) 0.1298(2) 0.4623(2) 0.0342(6) Uani 1 1 d .
H19 H 0.650(3) 0.173(3) 0.479(3) 0.043(9) Uiso 1 1 d .
C20 C 0.84354(18) 0.35170(18) 0.39943(17) 0.0186(4) Uani 1 1 d .
C21 C 0.9170(2) 0.4088(2) 0.3432(2) 0.0251(5) Uani 1 1 d .
H21 H 0.913(3) 0.443(3) 0.268(3) 0.036(8) Uiso 1 1 d .
C22 C 0.9958(2) 0.4143(2) 0.3981(2) 0.0298(5) Uani 1 1 d .
H22 H 1.049(3) 0.451(3) 0.360(2) 0.034(8) Uiso 1 1 d .
C23 C 1.0019(2) 0.3634(2) 0.5094(2) 0.0294(5) Uani 1 1 d .
H23 H 1.056(3) 0.367(3) 0.547(2) 0.038(8) Uiso 1 1 d .
C24 C 0.9299(2) 0.3060(2) 0.5662(2) 0.0307(6) Uani 1 1 d .
H24 H 0.935(3) 0.269(3) 0.644(3) 0.045(9) Uiso 1 1 d .
C25 C 0.8516(2) 0.2996(2) 0.51175(19) 0.0249(5) Uani 1 1 d .
H25 H 0.802(2) 0.259(2) 0.552(2) 0.029(7) Uiso 1 1 d .
C26 C 0.2211(3) 0.2911(3) 0.2549(3) 0.0521(8) Uani 1 1 d .
H26A H 0.1543 0.2739 0.2878 0.078 Uiso 1 1 calc R
H26B H 0.2191 0.3618 0.2515 0.078 Uiso 1 1 calc R
H26C H 0.2895 0.2268 0.2986 0.078 Uiso 1 1 calc R
C27 C 0.1205(3) 0.3996(3) 0.0833(3) 0.0606(10) Uani 1 1 d .
H27A H 0.0548 0.3798 0.1158 0.091 Uiso 1 1 calc R
H27B H 0.1211 0.4124 0.0095 0.091 Uiso 1 1 calc R
H27C H 0.1162 0.4700 0.0819 0.091 Uiso 1 1 calc R
C28 C 0.2305(3) 0.1957(3) 0.1580(3) 0.0486(8) Uani 1 1 d .
H28A H 0.1581 0.1840 0.1797 0.058 Uiso 1 1 calc R
H28B H 0.2899 0.1327 0.2167 0.058 Uiso 1 1 calc R
C29 C 0.2579(3) 0.1874(3) 0.0588(3) 0.0443(7) Uani 1 1 d .
H29A H 0.2595 0.1118 0.0731 0.053 Uiso 1 1 calc R
H29B H 0.1961 0.2480 0.0016 0.053 Uiso 1 1 calc R
C30 C 0.3610(3) 0.2329(3) -0.0968(3) 0.0541(9) Uani 1 1 d .
H30A H 0.4312 0.2438 -0.1258 0.081 Uiso 1 1 calc R
H30B H 0.2968 0.3052 -0.1362 0.081 Uiso 1 1 calc R
H30C H 0.3519 0.1722 -0.1049 0.081 Uiso 1 1 calc R
C31 C 0.4598(3) 0.0904(3) 0.0815(3) 0.0495(8) Uani 1 1 d .
H31A H 0.4606 0.0334 0.0612 0.059 Uiso 1 1 calc R
H31B H 0.4457 0.0601 0.1586 0.059 Uiso 1 1 calc R
C32 C 0.5740(3) 0.1000(3) 0.0687(3) 0.0488(8) Uani 1 1 d .
H32A H 0.6323 0.0214 0.1057 0.059 Uiso 1 1 calc R
H32B H 0.5862 0.1354 -0.0089 0.059 Uiso 1 1 calc R
C33 C 0.6123(4) 0.1054(3) 0.2273(3) 0.0584(10) Uani 1 1 d .
H33A H 0.6790 0.0347 0.2484 0.088 Uiso 1 1 calc R
H33B H 0.5473 0.0851 0.2611 0.088 Uiso 1 1 calc R
H33C H 0.6266 0.1534 0.2511 0.088 Uiso 1 1 calc R
C34 C 0.6838(3) 0.2060(3) 0.0626(3) 0.0570(9) Uani 1 1 d .
H34A H 0.7527 0.1382 0.0797 0.086 Uiso 1 1 calc R
H34B H 0.6952 0.2514 0.0912 0.086 Uiso 1 1 calc R
H34C H 0.6666 0.2534 -0.0159 0.086 Uiso 1 1 calc R
C1T C -0.0426(2) 0.2644(2) -0.0279(2) 0.0340(6) Uani 1 1 d .
H1T H -0.094(3) 0.300(3) 0.006(3) 0.039(9) Uiso 1 1 d .
C2T C -0.0233(3) 0.3303(3) -0.1345(2) 0.0409(7) Uani 1 1 d .
H2T H -0.059(3) 0.412(3) -0.171(3) 0.052(10) Uiso 1 1 d .
C3T C 0.0463(3) 0.2779(3) -0.1888(2) 0.0392(7) Uani 1 1 d .
H3T H 0.060(3) 0.326(3) -0.263(3) 0.051(10) Uiso 1 1 d .
C4T C 0.0963(2) 0.1594(3) -0.1372(2) 0.0353(6) Uani 1 1 d .
H4T H 0.142(3) 0.122(3) -0.173(3) 0.046(9) Uiso 1 1 d .
C5T C 0.0777(2) 0.0931(2) -0.0307(2) 0.0317(6) Uani 1 1 d .
H5T H 0.115(3) 0.010(3) 0.003(2) 0.037(8) Uiso 1 1 d .
C6T C 0.0089(2) 0.1451(2) 0.0252(2) 0.0281(5) Uani 1 1 d .
C7T C -0.0065(3) 0.0740(3) 0.1421(2) 0.0348(6) Uani 1 1 d .
H7TC H -0.017(3) 0.005(3) 0.158(3) 0.056(10) Uiso 1 1 d .
H7TB H -0.072(3) 0.120(3) 0.161(3) 0.044(9) Uiso 1 1 d .
H7TA H 0.059(3) 0.053(3) 0.189(3) 0.058(11) Uiso 1 1 d .

loop_
_atom_site_aniso_label
_atom_site_aniso_U_11
_atom_site_aniso_U_22
_atom_site_aniso_U_33
_atom_site_aniso_U_23
_atom_site_aniso_U_13
_atom_site_aniso_U_12
K1 0.0261(3) 0.0205(2) 0.0188(2) -0.00825(19) -0.00027(18) -0.00991(19)
B1 0.0293(14) 0.0334(15) 0.0210(13) -0.0164(12) 0.0009(11) -0.0111(12)
B2 0.0286(14) 0.0249(13) 0.0164(12) -0.0075(10) 0.0015(10) -0.0082(11)
P1 0.0184(3) 0.0203(3) 0.0177(3) -0.0094(2) 0.0002(2) -0.0073(2)
P2 0.0184(3) 0.0172(3) 0.0162(3) -0.0078(2) 0.0001(2) -0.0052(2)
N1 0.0298(11) 0.0359(12) 0.0358(12) -0.0200(10) 0.0051(9) -0.0136(10)
N2 0.0296(12) 0.0348(12) 0.0506(14) -0.0290(12) 0.0015(10) -0.0101(10)
N3 0.0287(11) 0.0303(11) 0.0368(12) -0.0191(10) -0.0061(9) -0.0050(9)
C1 0.0183(11) 0.0272(12) 0.0217(11) -0.0153(10) 0.0001(8) -0.0046(9)
C2 0.0235(11) 0.0196(11) 0.0199(10) -0.0076(9) 0.0026(9) -0.0071(9)
C3 0.0229(12) 0.0284(13) 0.0285(13) -0.0092(11) 0.0001(10) -0.0044(10)
C4 0.0297(14) 0.0257(13) 0.0322(14) -0.0024(11) 0.0029(11) -0.0002(11)
C5 0.0450(17) 0.0197(13) 0.0460(17) -0.0118(12) 0.0186(14) -0.0059(12)
C6 0.0477(18) 0.0302(15) 0.0565(19) -0.0252(14) 0.0132(15) -0.0183(13)
C7 0.0286(13) 0.0285(13) 0.0387(14) -0.0179(12) 0.0044(11) -0.0104(11)
C8 0.0191(11) 0.0237(11) 0.0214(11) -0.0102(9) -0.0019(8) -0.0082(9)
C9 0.0338(14) 0.0286(13) 0.0284(13) -0.0153(11) 0.0039(10) -0.0149(11)
C10 0.0376(15) 0.0264(13) 0.0389(15) -0.0112(12) 0.0027(12) -0.0178(12)
C11 0.0298(14) 0.0385(15) 0.0314(14) -0.0078(12) 0.0066(11) -0.0199(12)
C12 0.0274(13) 0.0368(15) 0.0315(14) -0.0154(12) 0.0098(11) -0.0123(11)
C13 0.0236(12) 0.0267(12) 0.0268(12) -0.0116(10) 0.0022(9) -0.0096(10)
C14 0.0275(12) 0.0189(11) 0.0180(10) -0.0080(9) -0.0030(9) -0.0065(9)
C15 0.0421(16) 0.0238(13) 0.0304(14) -0.0105(11) 0.0077(12) -0.0078(11)
C16 0.064(2) 0.0244(14) 0.0397(17) -0.0157(13) 0.0073(15) -0.0039(14)
C17 0.076(2) 0.0213(14) 0.0347(15) -0.0098(12) -0.0035(15) -0.0148(14)
C18 0.060(2) 0.0285(15) 0.0382(16) -0.0060(13) 0.0078(14) -0.0240(15)
C19 0.0393(15) 0.0271(13) 0.0306(14) -0.0095(11) 0.0039(11) -0.0131(12)
C20 0.0163(10) 0.0174(10) 0.0196(10) -0.0093(9) 0.0001(8) -0.0029(8)
C21 0.0260(12) 0.0248(12) 0.0219(12) -0.0090(10) 0.0029(9) -0.0103(10)
C22 0.0249(12) 0.0326(14) 0.0347(14) -0.0163(11) 0.0049(10) -0.0143(11)
C23 0.0221(12) 0.0359(14) 0.0367(14) -0.0228(12) -0.0019(10) -0.0088(10)
C24 0.0289(13) 0.0401(15) 0.0244(12) -0.0163(11) -0.0004(10) -0.0125(11)
C25 0.0243(12) 0.0298(13) 0.0199(11) -0.0104(10) 0.0018(9) -0.0117(10)
C26 0.058(2) 0.063(2) 0.0405(17) -0.0231(17) 0.0101(15) -0.0317(18)
C27 0.0413(18) 0.062(2) 0.048(2) -0.0178(18) 0.0079(15) -0.0026(16)
C28 0.0453(18) 0.052(2) 0.061(2) -0.0312(17) 0.0180(16) -0.0297(16)
C29 0.0446(17) 0.0467(18) 0.060(2) -0.0330(16) 0.0108(15) -0.0278(15)
C30 0.066(2) 0.064(2) 0.058(2) -0.0458(19) 0.0129(18) -0.0292(19)
C31 0.0430(18) 0.0386(17) 0.078(2) -0.0375(18) -0.0013(16) -0.0115(14)
C32 0.0344(16) 0.053(2) 0.074(2) -0.0473(19) 0.0027(15) -0.0069(14)
C33 0.082(3) 0.0407(18) 0.0385(18) -0.0138(15) -0.0109(17) -0.0119(18)
C34 0.0390(18) 0.064(2) 0.070(2) -0.034(2) 0.0073(17) -0.0206(17)
C1T 0.0330(14) 0.0339(14) 0.0355(14) -0.0184(12) 0.0002(11) -0.0098(12)
C2T 0.0496(18) 0.0310(15) 0.0353(15) -0.0123(12) -0.0045(13) -0.0112(13)
C3T 0.0501(18) 0.0399(16) 0.0272(14) -0.0111(12) -0.0001(12) -0.0228(14)
C4T 0.0338(14) 0.0442(16) 0.0349(14) -0.0235(13) 0.0066(11) -0.0167(13)
C5T 0.0322(14) 0.0301(14) 0.0330(14) -0.0137(11) 0.0023(11) -0.0138(11)
C6T 0.0248(12) 0.0333(13) 0.0296(13) -0.0147(11) 0.0013(10) -0.0147(10)
C7T 0.0369(15) 0.0348(15) 0.0317(14) -0.0140(12) 0.0046(12) -0.0158(13)

loop_
_atom_type_symbol
_atom_type_description
_atom_type_scat_dispersion_real
_atom_type_scat_dispersion_imag
_atom_type_scat_source
C C 0.0033 0.0016 'International Tables Vol C Tables 4.2.6.8 and 6.1.1.4'
H H 0.0000 0.0000 'International Tables Vol C Tables 4.2.6.8 and 6.1.1.4'
B B 0.0013 0.0007 'International Tables Vol C Tables 4.2.6.8 and 6.1.1.4'
N N 0.0061 0.0033 'International Tables Vol C Tables 4.2.6.8 and 6.1.1.4'
P P 0.1023 0.0942 'International Tables Vol C Tables 4.2.6.8 and 6.1.1.4'
K K 0.2009 0.2494 'International Tables Vol C Tables 4.2.6.8 and 6.1.1.4'

loop_
_geom_angle_atom_site_label_1
_geom_angle_atom_site_label_2
_geom_angle_atom_site_label_3
_geom_angle
_geom_angle_site_symmetry_1
_geom_angle_site_symmetry_3
N1 K1 N3 102.20(7) . .
N1 K1 N2 63.40(7) . .
N3 K1 N2 64.68(6) . .
N1 K1 B1 94.32(7) . .
N3 K1 B1 94.75(7) . .
N2 K1 B1 143.03(8) . .
N1 K1 B2 94.63(7) . 2_665
N3 K1 B2 144.71(7) . 2_665
N2 K1 B2 96.97(7) . 2_665
B1 K1 B2 114.84(8) . 2_665
N1 K1 K1 144.46(5) . 2_665
N3 K1 K1 96.77(5) . 2_665
N2 K1 K1 151.79(5) . 2_665
B1 K1 K1 54.04(6) . 2_665
B2 K1 K1 86.54(6) 2_665 2_665
N1 K1 H1B1 93.9(7) . .
N3 K1 H1B1 74.0(7) . .
N2 K1 H1B1 125.2(7) . .
B1 K1 H1B1 21.3(7) . .
B2 K1 H1B1 135.9(7) 2_665 .
K1 K1 H1B1 62.8(7) 2_665 .
N1 K1 H3B1 77.0(6) . .
N3 K1 H3B1 111.5(6) . .
N2 K1 H3B1 137.1(6) . .
B1 K1 H3B1 22.1(6) . .
B2 K1 H3B1 102.3(6) 2_665 .
K1 K1 H3B1 68.1(6) 2_665 .
H1B1 K1 H3B1 38.8(9) . .
P1 B1 K1 167.42(15) . .
P1 B1 H1B1 109.1(17) . .
K1 B1 H1B1 62.7(17) . .
P1 B1 H2B1 109.7(16) . .
K1 B1 H2B1 82.6(16) . .
H1B1 B1 H2B1 109(2) . .
P1 B1 H3B1 106.2(16) . .
K1 B1 H3B1 70.3(15) . .
H1B1 B1 H3B1 111(2) . .
H2B1 B1 H3B1 112(2) . .
P2 B2 K1 130.87(13) . 2_665
P2 B2 H1B2 106.8(16) . .
K1 B2 H1B2 122.2(16) 2_665 .
P2 B2 H2B2 107.4(14) . .
K1 B2 H2B2 59.5(14) 2_665 .
H1B2 B2 H2B2 112(2) . .
P2 B2 H3B2 106.3(14) . .
K1 B2 H3B2 55.3(14) 2_665 .
H1B2 B2 H3B2 110(2) . .
H2B2 B2 H3B2 113.9(19) . .
C1 P1 C2 109.87(11) . .
C1 P1 C8 106.88(11) . .
C2 P1 C8 101.92(11) . .
C1 P1 B1 120.14(12) . .
C2 P1 B1 108.41(12) . .
C8 P1 B1 108.07(12) . .
C1 P2 C20 104.10(10) . .
C1 P2 C14 111.63(12) . .
C20 P2 C14 100.38(10) . .
C1 P2 B2 120.94(12) . .
C20 P2 B2 109.14(12) . .
C14 P2 B2 108.56(11) . .
C27 N1 C26 109.0(3) . .
C27 N1 C28 112.9(3) . .
C26 N1 C28 106.2(3) . .
C27 N1 K1 104.1(2) . .
C26 N1 K1 112.47(18) . .
C28 N1 K1 112.21(17) . .
C30 N2 C29 108.9(2) . .
C30 N2 C31 112.3(3) . .
C29 N2 C31 109.6(3) . .
C30 N2 K1 107.01(19) . .
C29 N2 K1 110.56(16) . .
C31 N2 K1 108.39(16) . .
C33 N3 C32 113.0(3) . .
C33 N3 C34 108.7(3) . .
C32 N3 C34 108.7(3) . .
C33 N3 K1 114.1(2) . .
C32 N3 K1 108.64(17) . .
C34 N3 K1 103.02(19) . .
P1 C1 P2 129.50(14) . .
P1 C1 H1 115(2) . .
P2 C1 H1 114(2) . .
C7 C2 C3 118.7(2) . .
C7 C2 P1 120.71(19) . .
C3 C2 P1 120.57(19) . .
C4 C3 C2 120.2(3) . .
C4 C3 H3 120.2(17) . .
C2 C3 H3 119.5(17) . .
C5 C4 C3 120.4(3) . .
C5 C4 H4 119(2) . .
C3 C4 H4 121(2) . .
C6 C5 C4 120.1(3) . .
C6 C5 H5 120(2) . .
C4 C5 H5 120(2) . .
C5 C6 C7 119.8(3) . .
C5 C6 H6 122(2) . .
C7 C6 H6 118(2) . .
C2 C7 C6 120.7(3) . .
C2 C7 H7 117.4(19) . .
C6 C7 H7 121.9(19) . .
C13 C8 C9 118.5(2) . .
C13 C8 P1 122.57(18) . .
C9 C8 P1 118.68(19) . .
C10 C9 C8 120.7(2) . .
C10 C9 H9 120.1(18) . .
C8 C9 H9 119.2(18) . .
C11 C10 C9 120.3(3) . .
C11 C10 H10 121.0(19) . .
C9 C10 H10 118.8(19) . .
C12 C11 C10 119.7(2) . .
C12 C11 H11 122(2) . .
C10 C11 H11 118(2) . .
C11 C12 C13 120.4(3) . .
C11 C12 H12 121.5(17) . .
C13 C12 H12 118.1(17) . .
C12 C13 C8 120.5(2) . .
C12 C13 H13 120.0(18) . .
C8 C13 H13 119.5(18) . .
C15 C14 C19 118.4(2) . .
C15 C14 P2 120.97(19) . .
C19 C14 P2 120.6(2) . .
C14 C15 C16 120.7(3) . .
C14 C15 H15 120(2) . .
C16 C15 H15 120(2) . .
C17 C16 C15 120.4(3) . .
C17 C16 H16 123(3) . .
C15 C16 H16 117(3) . .
C16 C17 C18 119.4(3) . .
C16 C17 H17 118(2) . .
C18 C17 H17 122(2) . .
C17 C18 C19 120.5(3) . .
C17 C18 H18 118(2) . .
C19 C18 H18 121(2) . .
C18 C19 C14 120.6(3) . .
C18 C19 H19 122(2) . .
C14 C19 H19 118(2) . .
C21 C20 C25 118.6(2) . .
C21 C20 P2 121.49(17) . .
C25 C20 P2 119.95(17) . .
C22 C21 C20 120.6(2) . .
C22 C21 H21 120.2(19) . .
C20 C21 H21 119.2(19) . .
C23 C22 C21 120.2(2) . .
C23 C22 H22 118.4(18) . .
C21 C22 H22 121.4(18) . .
C22 C23 C24 119.8(2) . .
C22 C23 H23 120.0(19) . .
C24 C23 H23 120.2(19) . .
C23 C24 C25 120.2(2) . .
C23 C24 H24 120(2) . .
C25 C24 H24 120(2) . .
C24 C25 C20 120.7(2) . .
C24 C25 H25 119.7(17) . .
C20 C25 H25 119.7(17) . .
N1 C26 H26A 109.5 . .
N1 C26 H26B 109.5 . .
H26A C26 H26B 109.5 . .
N1 C26 H26C 109.5 . .
H26A C26 H26C 109.5 . .
H26B C26 H26C 109.5 . .
N1 C27 H27A 109.5 . .
N1 C27 H27B 109.5 . .
H27A C27 H27B 109.5 . .
N1 C27 H27C 109.5 . .
H27A C27 H27C 109.5 . .
H27B C27 H27C 109.5 . .
N1 C28 C29 113.6(3) . .
N1 C28 H28A 108.9 . .
C29 C28 H28A 108.9 . .
N1 C28 H28B 108.9 . .
C29 C28 H28B 108.9 . .
H28A C28 H28B 107.7 . .
N2 C29 C28 115.9(3) . .
N2 C29 H29A 108.3 . .
C28 C29 H29A 108.3 . .
N2 C29 H29B 108.3 . .
C28 C29 H29B 108.3 . .
H29A C29 H29B 107.4 . .
N2 C30 H30A 109.5 . .
N2 C30 H30B 109.5 . .
H30A C30 H30B 109.5 . .
N2 C30 H30C 109.5 . .
H30A C30 H30C 109.5 . .
H30B C30 H30C 109.5 . .
N2 C31 C32 114.9(3) . .
N2 C31 H31A 108.6 . .
C32 C31 H31A 108.6 . .
N2 C31 H31B 108.6 . .
C32 C31 H31B 108.6 . .
H31A C31 H31B 107.5 . .
N3 C32 C31 113.8(3) . .
N3 C32 H32A 108.8 . .
C31 C32 H32A 108.8 . .
N3 C32 H32B 108.8 . .
C31 C32 H32B 108.8 . .
H32A C32 H32B 107.7 . .
N3 C33 H33A 109.5 . .
N3 C33 H33B 109.5 . .
H33A C33 H33B 109.5 . .
N3 C33 H33C 109.5 . .
H33A C33 H33C 109.5 . .
H33B C33 H33C 109.5 . .
N3 C34 H34A 109.5 . .
N3 C34 H34B 109.5 . .
H34A C34 H34B 109.5 . .
N3 C34 H34C 109.5 . .
H34A C34 H34C 109.5 . .
H34B C34 H34C 109.5 . .
C6T C1T C2T 120.3(3) . .
C6T C1T H1T 120(2) . .
C2T C1T H1T 120(2) . .
C3T C2T C1T 120.5(3) . .
C3T C2T H2T 119(2) . .
C1T C2T H2T 120(2) . .
C2T C3T C4T 119.5(3) . .
C2T C3T H3T 119(2) . .
C4T C3T H3T 121(2) . .
C3T C4T C5T 120.2(3) . .
C3T C4T H4T 121(2) . .
C5T C4T H4T 119(2) . .
C6T C5T C4T 120.7(3) . .
C6T C5T H5T 121.2(18) . .
C4T C5T H5T 118.1(18) . .
C1T C6T C5T 118.6(3) . .
C1T C6T C7T 120.5(3) . .
C5T C6T C7T 120.8(2) . .
C6T C7T H7TC 113(2) . .
C6T C7T H7TB 109(2) . .
H7TC C7T H7TB 108(3) . .
C6T C7T H7TA 111(2) . .
H7TC C7T H7TA 108(3) . .
H7TB C7T H7TA 107(3) . .

loop_
_geom_bond_atom_site_label_1
_geom_bond_atom_site_label_2
_geom_bond_distance
_geom_bond_site_symmetry_2
K1 N1 2.859(2) .
K1 N3 2.870(2) .
K1 N2 2.900(2) .
K1 B1 3.040(3) .
K1 B2 3.193(3) 2_665
K1 K1 4.6816(10) 2_665
K1 H1B1 2.72(3) .
K1 H3B1 2.87(3) .
B1 P1 1.928(3) .
B1 H1B1 1.11(3) .
B1 H2B1 1.11(3) .
B1 H3B1 1.14(3) .
B2 P2 1.935(3) .
B2 K1 3.193(3) 2_665
B2 H1B2 1.10(3) .
B2 H2B2 1.11(3) .
B2 H3B2 1.13(3) .
P1 C1 1.720(2) .
P1 C2 1.830(2) .
P1 C8 1.837(2) .
P2 C1 1.725(2) .
P2 C20 1.828(2) .
P2 C14 1.841(2) .
N1 C27 1.427(4) .
N1 C26 1.465(4) .
N1 C28 1.478(4) .
N2 C30 1.456(4) .
N2 C29 1.472(4) .
N2 C31 1.474(4) .
N3 C33 1.439(4) .
N3 C32 1.462(4) .
N3 C34 1.473(4) .
C1 H1 0.94(3) .
C2 C7 1.386(4) .
C2 C3 1.401(3) .
C3 C4 1.385(4) .
C3 H3 1.00(3) .
C4 C5 1.382(5) .
C4 H4 0.94(3) .
C5 C6 1.376(5) .
C5 H5 0.93(3) .
C6 C7 1.398(4) .
C6 H6 0.93(4) .
C7 H7 0.92(3) .
C8 C13 1.394(3) .
C8 C9 1.396(3) .
C9 C10 1.388(4) .
C9 H9 0.94(3) .
C10 C11 1.384(4) .
C10 H10 0.96(3) .
C11 C12 1.381(4) .
C11 H11 0.98(4) .
C12 C13 1.392(4) .
C12 H12 0.95(3) .
C13 H13 0.93(3) .
C14 C15 1.386(4) .
C14 C19 1.389(4) .
C15 C16 1.391(4) .
C15 H15 0.92(3) .
C16 C17 1.377(5) .
C16 H16 0.94(4) .
C17 C18 1.378(5) .
C17 H17 0.94(3) .
C18 C19 1.387(4) .
C18 H18 0.96(4) .
C19 H19 0.92(3) .
C20 C21 1.395(3) .
C20 C25 1.395(3) .
C21 C22 1.390(4) .
C21 H21 0.94(3) .
C22 C23 1.383(4) .
C22 H22 0.97(3) .
C23 C24 1.383(4) .
C23 H23 0.96(3) .
C24 C25 1.389(3) .
C24 H24 0.96(3) .
C25 H25 0.96(3) .
C26 H26A 0.9800 .
C26 H26B 0.9800 .
C26 H26C 0.9800 .
C27 H27A 0.9800 .
C27 H27B 0.9800 .
C27 H27C 0.9800 .
C28 C29 1.478(5) .
C28 H28A 0.9900 .
C28 H28B 0.9900 .
C29 H29A 0.9900 .
C29 H29B 0.9900 .
C30 H30A 0.9800 .
C30 H30B 0.9800 .
C30 H30C 0.9800 .
C31 C32 1.500(4) .
C31 H31A 0.9900 .
C31 H31B 0.9900 .
C32 H32A 0.9900 .
C32 H32B 0.9900 .
C33 H33A 0.9800 .
C33 H33B 0.9800 .
C33 H33C 0.9800 .
C34 H34A 0.9800 .
C34 H34B 0.9800 .
C34 H34C 0.9800 .
C1T C6T 1.387(4) .
C1T C2T 1.394(4) .
C1T H1T 0.93(3) .
C2T C3T 1.377(4) .
C2T H2T 0.95(4) .
C3T C4T 1.378(4) .
C3T H3T 0.97(4) .
C4T C5T 1.392(4) .
C4T H4T 0.93(3) .
C5T C6T 1.388(4) .
C5T H5T 0.97(3) .
C6T C7T 1.505(4) .
C7T H7TC 0.96(4) .
C7T H7TB 0.96(3) .
C7T H7TA 0.99(4) .
